data_7035756
loop_
_publ_author_name
'Kuwabara, T.'
'Nakada, M.'
'Guo, J. D.'
'Nagase, S.'
'Saito, M.'

_publ_section_title
;
 Diverse coordination modes in tin analogues of a cyclopentadienyl anion
 depending on the substituents on the tin atom.
;
_journal_issue 37
_journal_name_full 'Dalton transactions (Cambridge, England : 2003)'
_journal_page_first 16266
_journal_page_last 16271
_journal_paper_doi 10.1039/c5dt02202a
_journal_volume 44
_journal_year 2015
_chemical_formula_sum 'C38 H55 Cl Ru Si2 Sn'
_chemical_formula_weight 823.23
_chemical_name_systematic
;
 ?
;
_space_group_crystal_system monoclinic
_space_group_IT_number 14
_space_group_name_Hall '-P 2yn'
_space_group_name_H-M_alt 'P 1 21/n 1'
_symmetry_space_group_name_Hall '-P 2yn'
_symmetry_space_group_name_H-M 'P 1 21/n 1'
_atom_sites_solution_hydrogens geom
_audit_creation_method SHELXL-2013
_audit_update_record
;
2015-02-13 deposited with the CCDC.
2015-07-13 downloaded from the CCDC.
;
_cell_angle_alpha 90
_cell_angle_beta 95.698(3)
_cell_angle_gamma 90
_cell_formula_units_Z 4
_cell_length_a 9.6555(12)
_cell_length_b 18.470(2)
_cell_length_c 21.490(3)
_cell_measurement_reflns_used 4892
_cell_measurement_temperature 100(2)
_cell_measurement_theta_max 26.87
_cell_measurement_theta_min 2.20
_cell_volume 3813.5(8)
_computing_cell_refinement 'Bruker SMART'
_computing_data_collection 'Bruker SMART'
_computing_data_reduction 'Bruker SAINT'
_computing_molecular_graphics 'Bruker SHELXTL'
_computing_publication_material 'Bruker SHELXTL'
_computing_structure_refinement 'SHELXL-2013 (Sheldrick, 2013)'
_computing_structure_solution 'Bruker SHELXTL'
_diffrn_ambient_temperature 100(2)
_diffrn_measured_fraction_theta_full 0.999
_diffrn_measured_fraction_theta_max 0.999
_diffrn_radiation_type MoK\a
_diffrn_radiation_wavelength 0.71073
_diffrn_reflns_av_R_equivalents 0.0516
_diffrn_reflns_av_unetI/netI 0.0571
_diffrn_reflns_laue_measured_fraction_full 0.999
_diffrn_reflns_laue_measured_fraction_max 0.999
_diffrn_reflns_limit_h_max 11
_diffrn_reflns_limit_h_min -12
_diffrn_reflns_limit_k_max 23
_diffrn_reflns_limit_k_min -22
_diffrn_reflns_limit_l_max 26
_diffrn_reflns_limit_l_min -21
_diffrn_reflns_number 24732
_diffrn_reflns_point_group_measured_fraction_full 0.999
_diffrn_reflns_point_group_measured_fraction_max 0.999
_diffrn_reflns_theta_full 25.242
_diffrn_reflns_theta_max 26.496
_diffrn_reflns_theta_min 1.457
_exptl_absorpt_coefficient_mu 1.208
_exptl_absorpt_correction_T_max 0.886
_exptl_absorpt_correction_T_min 0.805
_exptl_absorpt_correction_type empirical
_exptl_absorpt_process_details 'SADABS; Sheldrick 1996'
_exptl_crystal_colour green
_exptl_crystal_density_diffrn 1.434
_exptl_crystal_description needle
_exptl_crystal_F_000 1688
_exptl_crystal_size_max 0.20
_exptl_crystal_size_mid 0.15
_exptl_crystal_size_min 0.10
_refine_diff_density_max 2.302
_refine_diff_density_min -1.058
_refine_diff_density_rms 0.128
_refine_ls_extinction_method none
_refine_ls_goodness_of_fit_ref 1.031
_refine_ls_hydrogen_treatment constr
_refine_ls_matrix_type full
_refine_ls_number_parameters 394
_refine_ls_number_reflns 7894
_refine_ls_number_restraints 0
_refine_ls_restrained_S_all 1.031
_refine_ls_R_factor_all 0.0590
_refine_ls_R_factor_gt 0.0447
_refine_ls_shift/su_max 0.001
_refine_ls_shift/su_mean 0.000
_refine_ls_structure_factor_coef Fsqd
_refine_ls_weighting_details 'w=1/[\s^2^(Fo^2^)+(0.0435P)^2^+7.9747P] where P=(Fo^2^+2Fc^2^)/3'
_refine_ls_weighting_scheme calc
_refine_ls_wR_factor_gt 0.0990
_refine_ls_wR_factor_ref 0.1064
_reflns_Friedel_coverage 0.000
_reflns_number_gt 6400
_reflns_number_total 7894
_reflns_threshold_expression 'I > 2\s(I)'
_cod_data_source_file c5dt02202a2.cif
_cod_data_source_block masa7652
_cod_depositor_comments 'Adding full bibliography for 7035755--7035757.cif.'
_cod_original_cell_volume 3813.7(8)
_cod_database_code 7035756
_shelx_space_group_comment
;
The symmetry employed for this shelxl refinement is uniquely defined
by the following loop, which should always be used as a source of
symmetry information in preference to the above space-group names.
They are only intended as comments.
;
_shelxl_version_number 2013-4

loop_
_space_group_symop_operation_xyz
'x, y, z'
'-x+1/2, y+1/2, -z+1/2'
'-x, -y, -z'
'x-1/2, -y-1/2, z-1/2'

loop_
_atom_site_label
_atom_site_type_symbol
_atom_site_fract_x
_atom_site_fract_y
_atom_site_fract_z
_atom_site_U_iso_or_equiv
_atom_site_adp_type
_atom_site_occupancy
_atom_site_site_symmetry_order
_atom_site_calc_flag
_atom_site_refinement_flags_posn
_atom_site_refinement_flags_adp
Sn1 Sn 0.48261(3) 0.19666(2) 0.24185(2) 0.01834(9) Uani 1 1 d . .
C1 C 0.5263(4) 0.2282(2) 0.14437(19) 0.0148(8) Uani 1 1 d . .
C2 C 0.4770(4) 0.3006(2) 0.14076(19) 0.0143(8) Uani 1 1 d . .
C3 C 0.4834(4) 0.3445(2) 0.19825(19) 0.0141(8) Uani 1 1 d . .
C4 C 0.5415(4) 0.3142(2) 0.25525(18) 0.0130(8) Uani 1 1 d . .
Cl1 Cl 0.64942(14) 0.11356(7) 0.29150(6) 0.0380(3) Uani 1 1 d . .
Ru1 Ru 0.68701(3) 0.29174(2) 0.19107(2) 0.01170(9) Uani 1 1 d . .
Si1 Si 0.50231(12) 0.15459(6) 0.08359(5) 0.0148(2) Uani 1 1 d . .
C5 C 0.6366(5) 0.0826(2) 0.1017(2) 0.0266(11) Uani 1 1 d . .
H1 H 0.6243 0.0450 0.0708 0.040 Uiso 1 1 calc R U
H2 H 0.6266 0.0625 0.1422 0.040 Uiso 1 1 calc R U
H3 H 0.7278 0.1032 0.1015 0.040 Uiso 1 1 calc R U
C6 C 0.5170(5) 0.1898(2) 0.00260(19) 0.0207(9) Uani 1 1 d . .
H4 H 0.4487 0.2269 -0.0070 0.031 Uiso 1 1 calc R U
H5 H 0.5016 0.1510 -0.0269 0.031 Uiso 1 1 calc R U
H6 H 0.6084 0.2095 0.0003 0.031 Uiso 1 1 calc R U
C7 C 0.3244(5) 0.1076(2) 0.0829(2) 0.0191(9) Uani 1 1 d . .
C8 C 0.2051(5) 0.1612(2) 0.0815(2) 0.0223(10) Uani 1 1 d . .
H7 H 0.2161 0.1908 0.1184 0.033 Uiso 1 1 calc R U
H8 H 0.1185 0.1354 0.0801 0.033 Uiso 1 1 calc R U
H9 H 0.2051 0.1914 0.0451 0.033 Uiso 1 1 calc R U
C9 C 0.3167(6) 0.0567(2) 0.1392(2) 0.0283(11) Uani 1 1 d . .
H10 H 0.3915 0.0223 0.1406 0.042 Uiso 1 1 calc R U
H11 H 0.2293 0.0315 0.1351 0.042 Uiso 1 1 calc R U
H12 H 0.3245 0.0846 0.1771 0.042 Uiso 1 1 calc R U
C10 C 0.3043(5) 0.0608(2) 0.0235(2) 0.0230(10) Uani 1 1 d . .
H13 H 0.3792 0.0266 0.0237 0.034 Uiso 1 1 calc R U
H14 H 0.3038 0.0913 -0.0127 0.034 Uiso 1 1 calc R U
H15 H 0.2174 0.0354 0.0224 0.034 Uiso 1 1 calc R U
C11 C 0.4238(5) 0.3367(2) 0.08007(19) 0.0159(9) Uani 1 1 d . .
C12 C 0.2821(5) 0.3412(2) 0.0621(2) 0.0209(10) Uani 1 1 d . .
H16 H 0.2193 0.3229 0.0882 0.025 Uiso 1 1 calc R U
C13 C 0.2328(5) 0.3726(3) 0.0054(2) 0.0302(12) Uani 1 1 d . .
H17 H 0.1376 0.3746 -0.0065 0.036 Uiso 1 1 calc R U
C14 C 0.3257(6) 0.4010(3) -0.0333(2) 0.0353(13) Uani 1 1 d . .
H18 H 0.2932 0.4218 -0.0714 0.042 Uiso 1 1 calc R U
C15 C 0.4665(6) 0.3982(3) -0.0152(2) 0.0345(12) Uani 1 1 d . .
H19 H 0.5289 0.4179 -0.0408 0.041 Uiso 1 1 calc R U
C16 C 0.5161(5) 0.3661(2) 0.0412(2) 0.0255(10) Uani 1 1 d . .
H20 H 0.6113 0.3644 0.0530 0.031 Uiso 1 1 calc R U
C17 C 0.4329(4) 0.4217(2) 0.19171(18) 0.0146(8) Uani 1 1 d . .
C18 C 0.2930(5) 0.4370(2) 0.1929(2) 0.0182(9) Uani 1 1 d . .
H21 H 0.2305 0.3995 0.1974 0.022 Uiso 1 1 calc R U
C19 C 0.2447(5) 0.5077(2) 0.1874(2) 0.0258(11) Uani 1 1 d . .
H22 H 0.1510 0.5179 0.1895 0.031 Uiso 1 1 calc R U
C20 C 0.3375(5) 0.5629(2) 0.1787(2) 0.0245(10) Uani 1 1 d . .
H23 H 0.3054 0.6102 0.1742 0.029 Uiso 1 1 calc R U
C21 C 0.4778(5) 0.5486(2) 0.1766(2) 0.0234(10) Uani 1 1 d . .
H24 H 0.5396 0.5861 0.1710 0.028 Uiso 1 1 calc R U
C22 C 0.5252(5) 0.4775(2) 0.18294(19) 0.0178(9) Uani 1 1 d . .
H25 H 0.6192 0.4674 0.1813 0.021 Uiso 1 1 calc R U
Si2 Si 0.54202(12) 0.35007(6) 0.33769(5) 0.0139(2) Uani 1 1 d . .
C23 C 0.5707(5) 0.4499(2) 0.3402(2) 0.0211(10) Uani 1 1 d . .
H26 H 0.4980 0.4735 0.3140 0.032 Uiso 1 1 calc R U
H27 H 0.6590 0.4609 0.3256 0.032 Uiso 1 1 calc R U
H28 H 0.5698 0.4668 0.3825 0.032 Uiso 1 1 calc R U
C24 C 0.6829(5) 0.3038(2) 0.3887(2) 0.0212(10) Uani 1 1 d . .
H29 H 0.6677 0.2525 0.3873 0.032 Uiso 1 1 calc R U
H30 H 0.6821 0.3206 0.4309 0.032 Uiso 1 1 calc R U
H31 H 0.7714 0.3146 0.3741 0.032 Uiso 1 1 calc R U
C25 C 0.3729(5) 0.3311(2) 0.37548(19) 0.0172(9) Uani 1 1 d . .
C26 C 0.3783(5) 0.3768(2) 0.4355(2) 0.0226(10) Uani 1 1 d . .
H32 H 0.4585 0.3633 0.4631 0.034 Uiso 1 1 calc R U
H33 H 0.2956 0.3684 0.4558 0.034 Uiso 1 1 calc R U
H34 H 0.3841 0.4271 0.4250 0.034 Uiso 1 1 calc R U
C27 C 0.3587(5) 0.2510(2) 0.3938(2) 0.0264(11) Uani 1 1 d . .
H35 H 0.4390 0.2366 0.4209 0.040 Uiso 1 1 calc R U
H36 H 0.3516 0.2215 0.3568 0.040 Uiso 1 1 calc R U
H37 H 0.2766 0.2449 0.4151 0.040 Uiso 1 1 calc R U
C28 C 0.2451(5) 0.3537(3) 0.3327(2) 0.0255(10) Uani 1 1 d . .
H38 H 0.2535 0.4036 0.3213 0.038 Uiso 1 1 calc R U
H39 H 0.1633 0.3474 0.3542 0.038 Uiso 1 1 calc R U
H40 H 0.2378 0.3242 0.2957 0.038 Uiso 1 1 calc R U
C29 C 0.8968(4) 0.2781(2) 0.24183(19) 0.0148(8) Uani 1 1 d . .
C30 C 0.8881(4) 0.2365(2) 0.1850(2) 0.0163(9) Uani 1 1 d . .
C31 C 0.8691(4) 0.2855(2) 0.1337(2) 0.0175(9) Uani 1 1 d . .
C32 C 0.8636(4) 0.3569(2) 0.1581(2) 0.0178(9) Uani 1 1 d . .
C33 C 0.8828(4) 0.3529(2) 0.22506(19) 0.0162(9) Uani 1 1 d . .
C34 C 0.9393(5) 0.2462(2) 0.3049(2) 0.0177(9) Uani 1 1 d . .
H41 H 0.9471 0.2840 0.3357 0.027 Uiso 1 1 calc R U
H42 H 1.0275 0.2224 0.3043 0.027 Uiso 1 1 calc R U
H43 H 0.8706 0.2117 0.3150 0.027 Uiso 1 1 calc R U
C35 C 0.9229(5) 0.1573(2) 0.1845(2) 0.0196(9) Uani 1 1 d . .
H44 H 0.9087 0.1392 0.1425 0.029 Uiso 1 1 calc R U
H45 H 0.8637 0.1315 0.2103 0.029 Uiso 1 1 calc R U
H46 H 1.0184 0.1504 0.2005 0.029 Uiso 1 1 calc R U
C36 C 0.8719(5) 0.2662(2) 0.0659(2) 0.0224(10) Uani 1 1 d . .
H47 H 0.8141 0.2993 0.0406 0.034 Uiso 1 1 calc R U
H48 H 0.8378 0.2178 0.0589 0.034 Uiso 1 1 calc R U
H49 H 0.9657 0.2692 0.0549 0.034 Uiso 1 1 calc R U
C37 C 0.8671(5) 0.4252(2) 0.1208(2) 0.0216(10) Uani 1 1 d . .
H50 H 0.9605 0.4343 0.1112 0.032 Uiso 1 1 calc R U
H51 H 0.8356 0.4649 0.1446 0.032 Uiso 1 1 calc R U
H52 H 0.8072 0.4202 0.0826 0.032 Uiso 1 1 calc R U
C38 C 0.9007(5) 0.4161(2) 0.2680(2) 0.0187(9) Uani 1 1 d . .
H53 H 0.8735 0.4028 0.3082 0.028 Uiso 1 1 calc R U
H54 H 0.8437 0.4554 0.2512 0.028 Uiso 1 1 calc R U
H55 H 0.9965 0.4308 0.2723 0.028 Uiso 1 1 calc R U

loop_
_atom_site_aniso_label
_atom_site_aniso_U_11
_atom_site_aniso_U_22
_atom_site_aniso_U_33
_atom_site_aniso_U_23
_atom_site_aniso_U_13
_atom_site_aniso_U_12
Sn1 0.02888(19) 0.01374(15) 0.01259(16) -0.00117(11) 0.00302(12) -0.00590(12)
C1 0.014(2) 0.019(2) 0.011(2) 0.0007(16) -0.0007(16) -0.0008(16)
C2 0.013(2) 0.018(2) 0.013(2) 0.0007(16) 0.0020(16) -0.0014(16)
C3 0.014(2) 0.0137(19) 0.015(2) 0.0009(16) 0.0009(16) 0.0002(16)
C4 0.012(2) 0.0147(19) 0.012(2) -0.0001(16) 0.0015(16) -0.0038(15)
Cl1 0.0370(8) 0.0346(7) 0.0406(8) -0.0006(6) -0.0051(6) 0.0047(6)
Ru1 0.01246(17) 0.01109(16) 0.01127(17) -0.00024(12) -0.00026(12) 0.00026(12)
Si1 0.0164(6) 0.0152(5) 0.0125(6) -0.0033(4) -0.0007(4) 0.0007(4)
C5 0.026(3) 0.025(2) 0.027(3) -0.009(2) -0.006(2) 0.007(2)
C6 0.020(2) 0.029(2) 0.013(2) -0.0042(18) 0.0029(17) -0.0031(19)
C7 0.022(2) 0.018(2) 0.016(2) -0.0014(17) -0.0010(17) -0.0061(18)
C8 0.018(2) 0.027(2) 0.023(2) -0.0066(19) 0.0051(18) -0.0055(18)
C9 0.039(3) 0.026(2) 0.020(2) 0.0004(19) -0.002(2) -0.016(2)
C10 0.027(3) 0.022(2) 0.020(2) -0.0034(18) -0.0006(19) -0.0041(19)
C11 0.021(2) 0.0125(19) 0.013(2) -0.0030(16) -0.0027(17) 0.0019(17)
C12 0.024(3) 0.021(2) 0.017(2) 0.0001(18) -0.0027(18) 0.0002(18)
C13 0.029(3) 0.031(3) 0.027(3) 0.003(2) -0.014(2) 0.006(2)
C14 0.049(4) 0.036(3) 0.018(3) 0.009(2) -0.009(2) 0.006(2)
C15 0.049(4) 0.035(3) 0.020(3) 0.010(2) 0.003(2) -0.002(2)
C16 0.029(3) 0.030(2) 0.018(2) 0.0042(19) 0.0029(19) -0.001(2)
C17 0.019(2) 0.015(2) 0.009(2) -0.0005(16) -0.0001(16) 0.0020(16)
C18 0.019(2) 0.017(2) 0.017(2) -0.0019(17) 0.0001(17) -0.0016(17)
C19 0.018(2) 0.029(3) 0.029(3) -0.004(2) -0.0015(19) 0.0084(19)
C20 0.033(3) 0.013(2) 0.027(3) -0.0027(18) -0.003(2) 0.0087(19)
C21 0.031(3) 0.018(2) 0.020(2) 0.0024(18) -0.002(2) -0.0043(19)
C22 0.017(2) 0.019(2) 0.017(2) -0.0002(17) 0.0009(17) 0.0004(17)
Si2 0.0164(6) 0.0143(5) 0.0110(6) -0.0013(4) 0.0004(4) -0.0005(4)
C23 0.024(3) 0.019(2) 0.020(2) -0.0048(18) -0.0009(18) -0.0024(18)
C24 0.024(3) 0.027(2) 0.012(2) -0.0011(18) 0.0015(18) 0.0024(19)
C25 0.019(2) 0.018(2) 0.015(2) 0.0000(17) 0.0035(17) -0.0028(17)
C26 0.027(3) 0.022(2) 0.020(2) -0.0035(19) 0.0061(19) 0.0009(19)
C27 0.032(3) 0.024(2) 0.025(3) -0.001(2) 0.010(2) -0.004(2)
C28 0.021(3) 0.031(3) 0.024(3) 0.000(2) 0.0023(19) -0.003(2)
C29 0.011(2) 0.017(2) 0.017(2) -0.0015(17) 0.0001(16) -0.0016(16)
C30 0.010(2) 0.016(2) 0.023(2) 0.0001(17) 0.0009(17) -0.0020(16)
C31 0.014(2) 0.021(2) 0.017(2) 0.0043(17) -0.0006(17) -0.0007(17)
C32 0.013(2) 0.022(2) 0.019(2) 0.0023(17) 0.0016(17) -0.0045(17)
C33 0.013(2) 0.018(2) 0.017(2) 0.0013(17) 0.0004(16) -0.0021(16)
C34 0.017(2) 0.017(2) 0.018(2) -0.0002(17) 0.0001(17) 0.0032(17)
C35 0.017(2) 0.020(2) 0.022(2) -0.0062(18) 0.0045(18) 0.0024(17)
C36 0.017(2) 0.029(2) 0.022(2) -0.0019(19) 0.0048(18) 0.0018(19)
C37 0.021(2) 0.020(2) 0.024(2) 0.0053(19) 0.0032(19) -0.0034(18)
C38 0.018(2) 0.020(2) 0.017(2) 0.0007(17) -0.0005(17) 0.0014(17)

loop_
_atom_type_symbol
_atom_type_description
_atom_type_scat_dispersion_real
_atom_type_scat_dispersion_imag
_atom_type_scat_source
C C 0.0033 0.0016 'International Tables Vol C Tables 4.2.6.8 and 6.1.1.4'
H H 0.0000 0.0000 'International Tables Vol C Tables 4.2.6.8 and 6.1.1.4'
Si Si 0.0817 0.0704 'International Tables Vol C Tables 4.2.6.8 and 6.1.1.4'
Ru Ru -1.2594 0.8363 'International Tables Vol C Tables 4.2.6.8 and 6.1.1.4'
Sn Sn -0.6537 1.4246 'International Tables Vol C Tables 4.2.6.8 and 6.1.1.4'
Cl Cl 0.1484 0.1585 'International Tables Vol C Tables 4.2.6.8 and 6.1.1.4'

loop_
_geom_angle_atom_site_label_1
_geom_angle_atom_site_label_2
_geom_angle_atom_site_label_3
_geom_angle
C1 Sn1 C4 78.54(14)
C1 Sn1 Cl1 113.56(11)
C4 Sn1 Cl1 114.18(11)
C1 Sn1 Ru1 45.90(10)
C4 Sn1 Ru1 45.61(10)
Cl1 Sn1 Ru1 95.85(4)
C2 C1 Si1 128.7(3)
C2 C1 Ru1 74.4(2)
Si1 C1 Ru1 139.7(2)
C2 C1 Sn1 101.6(3)
Si1 C1 Sn1 115.8(2)
Ru1 C1 Sn1 84.20(14)
C1 C2 C3 119.1(4)
C1 C2 C11 123.2(4)
C3 C2 C11 117.6(3)
C1 C2 Ru1 67.4(2)
C3 C2 Ru1 70.7(2)
C11 C2 Ru1 132.3(3)
C4 C3 C2 119.2(3)
C4 C3 C17 123.6(4)
C2 C3 C17 117.1(3)
C4 C3 Ru1 66.8(2)
C2 C3 Ru1 70.3(2)
C17 C3 Ru1 133.7(3)
C3 C4 Si2 129.6(3)
C3 C4 Ru1 75.1(2)
Si2 C4 Ru1 138.0(2)
C3 C4 Sn1 101.4(3)
Si2 C4 Sn1 115.73(19)
Ru1 C4 Sn1 84.44(14)
C4 Ru1 C1 85.09(15)
C4 Ru1 C2 70.49(15)
C1 Ru1 C2 38.23(15)
C4 Ru1 C30 141.02(16)
C1 Ru1 C30 108.84(16)
C2 Ru1 C30 140.84(15)
C4 Ru1 C3 38.06(15)
C1 Ru1 C3 70.30(15)
C2 Ru1 C3 38.96(14)
C30 Ru1 C3 178.51(15)
C4 Ru1 C29 109.66(15)
C1 Ru1 C29 139.53(15)
C2 Ru1 C29 177.70(15)
C30 Ru1 C29 37.93(15)
C3 Ru1 C29 142.19(15)
C4 Ru1 C31 168.07(15)
C1 Ru1 C31 106.71(16)
C2 Ru1 C31 117.75(15)
C30 Ru1 C31 37.23(15)
C3 Ru1 C31 144.02(15)
C29 Ru1 C31 62.49(15)
C4 Ru1 C32 132.42(15)
C1 Ru1 C32 133.41(15)
C2 Ru1 C32 119.49(15)
C30 Ru1 C32 62.10(15)
C3 Ru1 C32 119.38(15)
C29 Ru1 C32 62.22(15)
C31 Ru1 C32 36.81(15)
C4 Ru1 C33 106.32(15)
C1 Ru1 C33 168.59(16)
C2 Ru1 C33 145.04(14)
C30 Ru1 C33 62.49(15)
C3 Ru1 C33 118.52(15)
C29 Ru1 C33 37.26(14)
C31 Ru1 C33 61.88(15)
C32 Ru1 C33 37.05(15)
C4 Ru1 Sn1 49.95(10)
C1 Ru1 Sn1 49.90(11)
C2 Ru1 Sn1 66.87(10)
C30 Ru1 Sn1 111.92(11)
C3 Ru1 Sn1 66.59(10)
C29 Ru1 Sn1 111.37(11)
C31 Ru1 Sn1 139.90(11)
C32 Ru1 Sn1 173.34(11)
C33 Ru1 Sn1 138.69(11)
C5 Si1 C6 109.0(2)
C5 Si1 C1 109.50(19)
C6 Si1 C1 112.16(19)
C5 Si1 C7 106.3(2)
C6 Si1 C7 107.40(19)
C1 Si1 C7 112.32(19)
Si1 C5 H1 109.5
Si1 C5 H2 109.5
H1 C5 H2 109.5
Si1 C5 H3 109.5
H1 C5 H3 109.5
H2 C5 H3 109.5
Si1 C6 H4 109.5
Si1 C6 H5 109.5
H4 C6 H5 109.5
Si1 C6 H6 109.5
H4 C6 H6 109.5
H5 C6 H6 109.5
C8 C7 C10 108.5(4)
C8 C7 C9 108.5(4)
C10 C7 C9 107.3(3)
C8 C7 Si1 112.4(3)
C10 C7 Si1 107.4(3)
C9 C7 Si1 112.5(3)
C7 C8 H7 109.5
C7 C8 H8 109.5
H7 C8 H8 109.5
C7 C8 H9 109.5
H7 C8 H9 109.5
H8 C8 H9 109.5
C7 C9 H10 109.5
C7 C9 H11 109.5
H10 C9 H11 109.5
C7 C9 H12 109.5
H10 C9 H12 109.5
H11 C9 H12 109.5
C7 C10 H13 109.5
C7 C10 H14 109.5
H13 C10 H14 109.5
C7 C10 H15 109.5
H13 C10 H15 109.5
H14 C10 H15 109.5
C12 C11 C16 118.8(4)
C12 C11 C2 120.6(4)
C16 C11 C2 120.6(4)
C11 C12 C13 120.8(5)
C11 C12 H16 119.6
C13 C12 H16 119.6
C14 C13 C12 119.9(5)
C14 C13 H17 120.1
C12 C13 H17 120.1
C15 C14 C13 119.7(4)
C15 C14 H18 120.2
C13 C14 H18 120.2
C14 C15 C16 120.5(5)
C14 C15 H19 119.8
C16 C15 H19 119.8
C15 C16 C11 120.3(5)
C15 C16 H20 119.8
C11 C16 H20 119.8
C18 C17 C22 119.5(4)
C18 C17 C3 119.9(4)
C22 C17 C3 120.6(4)
C17 C18 C19 120.7(4)
C17 C18 H21 119.6
C19 C18 H21 119.6
C20 C19 C18 119.3(4)
C20 C19 H22 120.4
C18 C19 H22 120.4
C19 C20 C21 120.9(4)
C19 C20 H23 119.5
C21 C20 H23 119.5
C20 C21 C22 119.3(4)
C20 C21 H24 120.3
C22 C21 H24 120.3
C17 C22 C21 120.3(4)
C17 C22 H25 119.9
C21 C22 H25 119.9
C23 Si2 C24 109.8(2)
C23 Si2 C4 111.14(19)
C24 Si2 C4 108.86(19)
C23 Si2 C25 107.3(2)
C24 Si2 C25 105.5(2)
C4 Si2 C25 114.08(18)
Si2 C23 H26 109.5
Si2 C23 H27 109.5
H26 C23 H27 109.5
Si2 C23 H28 109.5
H26 C23 H28 109.5
H27 C23 H28 109.5
Si2 C24 H29 109.5
Si2 C24 H30 109.5
H29 C24 H30 109.5
Si2 C24 H31 109.5
H29 C24 H31 109.5
H30 C24 H31 109.5
C28 C25 C26 108.3(4)
C28 C25 C27 109.2(4)
C26 C25 C27 108.0(3)
C28 C25 Si2 111.5(3)
C26 C25 Si2 107.1(3)
C27 C25 Si2 112.5(3)
C25 C26 H32 109.5
C25 C26 H33 109.5
H32 C26 H33 109.5
C25 C26 H34 109.5
H32 C26 H34 109.5
H33 C26 H34 109.5
C25 C27 H35 109.5
C25 C27 H36 109.5
H35 C27 H36 109.5
C25 C27 H37 109.5
H35 C27 H37 109.5
H36 C27 H37 109.5
C25 C28 H38 109.5
C25 C28 H39 109.5
H38 C28 H39 109.5
C25 C28 H40 109.5
H38 C28 H40 109.5
H39 C28 H40 109.5
C33 C29 C30 107.8(4)
C33 C29 C34 128.2(4)
C30 C29 C34 123.1(4)
C33 C29 Ru1 73.0(2)
C30 C29 Ru1 70.7(2)
C34 C29 Ru1 130.2(3)
C31 C30 C29 108.1(4)
C31 C30 C35 128.8(4)
C29 C30 C35 122.1(4)
C31 C30 Ru1 72.9(2)
C29 C30 Ru1 71.4(2)
C35 C30 Ru1 130.5(3)
C30 C31 C32 108.1(4)
C30 C31 C36 125.9(4)
C32 C31 C36 125.5(4)
C30 C31 Ru1 69.9(2)
C32 C31 Ru1 72.0(2)
C36 C31 Ru1 129.4(3)
C31 C32 C33 108.4(4)
C31 C32 C37 125.5(4)
C33 C32 C37 125.0(4)
C31 C32 Ru1 71.2(2)
C33 C32 Ru1 71.5(2)
C37 C32 Ru1 132.5(3)
C29 C33 C32 107.6(4)
C29 C33 C38 126.8(4)
C32 C33 C38 125.2(4)
C29 C33 Ru1 69.8(2)
C32 C33 Ru1 71.4(2)
C38 C33 Ru1 129.4(3)
C29 C34 H41 109.5
C29 C34 H42 109.5
H41 C34 H42 109.5
C29 C34 H43 109.5
H41 C34 H43 109.5
H42 C34 H43 109.5
C30 C35 H44 109.5
C30 C35 H45 109.5
H44 C35 H45 109.5
C30 C35 H46 109.5
H44 C35 H46 109.5
H45 C35 H46 109.5
C31 C36 H47 109.5
C31 C36 H48 109.5
H47 C36 H48 109.5
C31 C36 H49 109.5
H47 C36 H49 109.5
H48 C36 H49 109.5
C32 C37 H50 109.5
C32 C37 H51 109.5
H50 C37 H51 109.5
C32 C37 H52 109.5
H50 C37 H52 109.5
H51 C37 H52 109.5
C33 C38 H53 109.5
C33 C38 H54 109.5
H53 C38 H54 109.5
C33 C38 H55 109.5
H53 C38 H55 109.5
H54 C38 H55 109.5

loop_
_geom_bond_atom_site_label_1
_geom_bond_atom_site_label_2
_geom_bond_distance
Sn1 C1 2.254(4)
Sn1 C4 2.255(4)
Sn1 Cl1 2.3973(13)
Sn1 Ru1 2.9323(5)
C1 C2 1.419(6)
C1 Si1 1.884(4)
C1 Ru1 2.117(4)
C2 C3 1.474(6)
C2 C11 1.508(6)
C2 Ru1 2.208(4)
C3 C4 1.412(5)
C3 C17 1.508(5)
C3 Ru1 2.214(4)
C4 Si2 1.891(4)
C4 Ru1 2.105(4)
Ru1 C30 2.209(4)
Ru1 C29 2.218(4)
Ru1 C31 2.249(4)
Ru1 C32 2.259(4)
Ru1 C33 2.260(4)
Si1 C5 1.871(5)
Si1 C6 1.877(4)
Si1 C7 1.923(4)
C5 H1 0.9600
C5 H2 0.9600
C5 H3 0.9600
C6 H4 0.9600
C6 H5 0.9600
C6 H6 0.9600
C7 C8 1.518(6)
C7 C10 1.537(6)
C7 C9 1.540(6)
C8 H7 0.9600
C8 H8 0.9600
C8 H9 0.9600
C9 H10 0.9600
C9 H11 0.9600
C9 H12 0.9600
C10 H13 0.9600
C10 H14 0.9600
C10 H15 0.9600
C11 C12 1.387(6)
C11 C16 1.391(6)
C12 C13 1.390(6)
C12 H16 0.9300
C13 C14 1.386(8)
C13 H17 0.9300
C14 C15 1.378(8)
C14 H18 0.9300
C15 C16 1.390(6)
C15 H19 0.9300
C16 H20 0.9300
C17 C18 1.383(6)
C17 C22 1.388(6)
C18 C19 1.388(6)
C18 H21 0.9300
C19 C20 1.381(7)
C19 H22 0.9300
C20 C21 1.385(7)
C20 H23 0.9300
C21 C22 1.393(6)
C21 H24 0.9300
C22 H25 0.9300
Si2 C23 1.865(4)
Si2 C24 1.867(4)
Si2 C25 1.926(5)
C23 H26 0.9600
C23 H27 0.9600
C23 H28 0.9600
C24 H29 0.9600
C24 H30 0.9600
C24 H31 0.9600
C25 C28 1.522(6)
C25 C26 1.538(6)
C25 C27 1.541(6)
C26 H32 0.9600
C26 H33 0.9600
C26 H34 0.9600
C27 H35 0.9600
C27 H36 0.9600
C27 H37 0.9600
C28 H38 0.9600
C28 H39 0.9600
C28 H40 0.9600
C29 C33 1.431(6)
C29 C30 1.439(6)
C29 C34 1.497(6)
C30 C31 1.424(6)
C30 C35 1.501(6)
C31 C32 1.423(6)
C31 C36 1.503(6)
C32 C33 1.436(6)
C32 C37 1.496(6)
C33 C38 1.488(6)
C34 H41 0.9600
C34 H42 0.9600
C34 H43 0.9600
C35 H44 0.9600
C35 H45 0.9600
C35 H46 0.9600
C36 H47 0.9600
C36 H48 0.9600
C36 H49 0.9600
C37 H50 0.9600
C37 H51 0.9600
C37 H52 0.9600
C38 H53 0.9600
C38 H54 0.9600
C38 H55 0.9600
